data_7709792
loop_
_publ_author_name
'Zhou, Liang'
'Ruan, Mingming'
'Meng, Wei'
'Wang, Qianping'
'Liu, Bo'
'Xuan, Xiaopeng'
'Zhang, Jun'

_publ_section_title
;
 Two-dimensional coordination polymers with high proton conductivity and
 ultrafast highly efficient molecular sieving constructed by structural
 inductive effect
;
_journal_name_full 'Dalton Transactions'
_journal_paper_doi 10.1039/D2DT00364C
_journal_year 2022
_chemical_formula_moiety 'C20 H8 Cu2 O16, Br, 2(Br0.5 H1.5 O0.75), 3.5(H2 O), 2(H3 O)'
_chemical_formula_sum 'C20 H24 Br2 Cu2 O23'
_chemical_formula_weight 919.29
_space_group_crystal_system triclinic
_space_group_IT_number 2
_space_group_name_Hall '-P 1'
_space_group_name_H-M_alt 'P -1'
_atom_sites_solution_hydrogens mixed
_audit_creation_date 2021-10-29
_audit_creation_method
;
Olex2 1.2-beta
(compiled 2018.05.29 svn.r3508 for OlexSys, GUI svn.r5506)
;
_audit_update_record
;
2022-01-07 deposited with the CCDC.	2022-03-21 downloaded from the CCDC.
;
_cell_angle_alpha 67.116(2)
_cell_angle_beta 89.982(2)
_cell_angle_gamma 75.517(2)
_cell_formula_units_Z 1
_cell_length_a 7.6566(4)
_cell_length_b 10.5717(5)
_cell_length_c 10.5825(5)
_cell_measurement_reflns_used 2109
_cell_measurement_temperature 101.0
_cell_measurement_theta_max 26.40
_cell_measurement_theta_min 2.764
_cell_volume 759.56(7)
_computing_cell_refinement 'SAINT V8.40A (?, 2016)'
_computing_data_reduction 'SAINT V8.40A (?, 2016)'
_computing_molecular_graphics 'Olex2 (Dolomanov et al., 2009)'
_computing_publication_material 'Olex2 (Dolomanov et al., 2009)'
_computing_structure_refinement 'ShelXL (Sheldrick, 2015)'
_computing_structure_solution 'SHELXT 2014/5 (Sheldrick, 2014)'
_diffrn_ambient_temperature 101.0
_diffrn_detector 'Bruker D8 Venture with photon2 CMOS detector'
_diffrn_detector_area_resol_mean 7.9
_diffrn_detector_type 'CMOS detector'
_diffrn_measured_fraction_theta_full 0.996
_diffrn_measured_fraction_theta_max 0.992
_diffrn_measurement_device 'three-circle diffractometer'
_diffrn_measurement_device_type 'Bruker D8 Venture with photon2 CMOS detector'
_diffrn_measurement_method '\w and \f scans'
_diffrn_radiation_monochromator 'mirror optics'
_diffrn_radiation_probe x-ray
_diffrn_radiation_type MoK\a
_diffrn_radiation_wavelength 0.71073
_diffrn_reflns_av_R_equivalents 0.0856
_diffrn_reflns_av_unetI/netI 0.0773
_diffrn_reflns_Laue_measured_fraction_full 0.996
_diffrn_reflns_Laue_measured_fraction_max 0.992
_diffrn_reflns_limit_h_max 9
_diffrn_reflns_limit_h_min -9
_diffrn_reflns_limit_k_max 12
_diffrn_reflns_limit_k_min -12
_diffrn_reflns_limit_l_max 12
_diffrn_reflns_limit_l_min -11
_diffrn_reflns_number 3109
_diffrn_reflns_point_group_measured_fraction_full 0.996
_diffrn_reflns_point_group_measured_fraction_max 0.992
_diffrn_reflns_theta_full 25.242
_diffrn_reflns_theta_max 26.407
_diffrn_reflns_theta_min 2.101
_diffrn_source 'microfocus sealed X-ray tube'
_diffrn_source_type 'Incoatec I\ms'
_diffrn_standards_number 0
_exptl_absorpt_coefficient_mu 4.128
_exptl_absorpt_correction_T_max 0.745
_exptl_absorpt_correction_T_min 0.605
_exptl_absorpt_correction_type multi-scan
_exptl_absorpt_process_details
;
 TWINABS-2012/1 (Bruker,2012) was used for absorption correction.

Final HKLF 4 output contains 12623 reflections, Rint = 0.0582
 (8306 with I > 3sig(I), Rint = 0.0520)
;
_exptl_crystal_colour blue
_exptl_crystal_colour_primary blue
_exptl_crystal_density_diffrn 2.010
_exptl_crystal_description block
_exptl_crystal_F_000 456
_exptl_crystal_size_max 0.18
_exptl_crystal_size_mid 0.12
_exptl_crystal_size_min 0.12
_refine_diff_density_max 1.518
_refine_diff_density_min -1.077
_refine_diff_density_rms 0.235
_refine_ls_extinction_method none
_refine_ls_goodness_of_fit_ref 1.085
_refine_ls_hydrogen_treatment constr
_refine_ls_matrix_type full
_refine_ls_number_parameters 238
_refine_ls_number_reflns 3109
_refine_ls_number_restraints 6
_refine_ls_restrained_S_all 1.084
_refine_ls_R_factor_all 0.1087
_refine_ls_R_factor_gt 0.0807
_refine_ls_shift/su_max 0.000
_refine_ls_shift/su_mean 0.000
_refine_ls_structure_factor_coef Fsqd
_refine_ls_weighting_details 'w=1/[\s^2^(Fo^2^)+(0.0615P)^2^+15.7689P] where P=(Fo^2^+2Fc^2^)/3'
_refine_ls_weighting_scheme calc
_refine_ls_wR_factor_gt 0.1862
_refine_ls_wR_factor_ref 0.2049
_reflns_Friedel_coverage 0.000
_reflns_number_gt 2463
_reflns_number_total 3109
_reflns_threshold_expression 'I > 2\s(I)'
_cod_data_source_file d2dt00364c2.cif
_cod_data_source_block HNNU-1beta
_cod_database_code 7709792
_shelx_shelxl_version_number 2018/3
_shelx_space_group_comment
;
The symmetry employed for this shelxl refinement is uniquely defined
by the following loop, which should always be used as a source of
symmetry information in preference to the above space-group names.
They are only intended as comments.
;
_shelx_estimated_absorpt_t_max 0.637
_shelx_estimated_absorpt_t_min 0.524
_olex2_refinement_description
;
1. Fixed Uiso
 At 1.2 times of:
  All C(H) groups
 At 1.5 times of:
  All O(H) groups, All O(H,H) groups, All O(H,H,H) groups
2. Uiso/Uaniso restraints and constraints
Uanis(C8) \\sim Ueq: with sigma of 0.005 and sigma for terminal atoms of 0.01
3. Others
 Fixed Sof: Br2(0.5) Br1(0.5) H8(0.5) H3(0.5) H2(0.5) H6(0.5) O9(0.75)
 H9A(0.75) H9B(0.75) O13(0.5) H13A(0.5) H13B(0.5) O10(0.25) H10A(0.25)
 H10B(0.25)
4.a Riding coordinates:
 O3(H3), O11(H11A,H11B), O12(H12A,H12B,H12C), O9(H9A,H9B), O13(H13A,H13B),
 O10(H10A,H10B)
4.b Aromatic/amide H refined with riding coordinates:
 C4(H4), C7(H7)
4.c Idealised tetrahedral OH refined as rotating group:
 O8(H8), O2(H2), O6(H6)
;
_olex2_submission_special_instructions 'No special instructions were received'

loop_
_space_group_symop_operation_xyz
'x, y, z'
'-x, -y, -z'

loop_
_atom_site_label
_atom_site_type_symbol
_atom_site_fract_x
_atom_site_fract_y
_atom_site_fract_z
_atom_site_U_iso_or_equiv
_atom_site_adp_type
_atom_site_occupancy
_atom_site_site_symmetry_order
_atom_site_calc_flag
_atom_site_refinement_flags_posn
_atom_site_refinement_flags_adp
_atom_site_refinement_flags_occupancy
_atom_site_disorder_assembly
_atom_site_disorder_group
Cu1 Cu 1.00260(14) 0.76701(10) 0.76408(9) 0.0121(3) Uani 1 1 d . . . . .
Br2 Br 0.3200(3) 0.8074(2) 0.48935(19) 0.0265(4) Uani 0.5 1 d . . P . .
Br1 Br 0.3004(3) 0.4840(2) 0.1506(2) 0.0312(5) Uani 0.5 1 d . . P . .
O4 O 1.0589(8) 1.0272(6) 0.2742(6) 0.0162(12) Uani 1 1 d . . . . .
O7 O 0.9344(8) 0.4366(6) 0.1912(6) 0.0156(12) Uani 1 1 d . . . . .
O5 O 1.0499(8) 0.7316(6) -0.0401(5) 0.0170(12) Uani 1 1 d . . . . .
O8 O 0.6822(8) 0.4402(6) 0.2989(6) 0.0194(13) Uani 1 1 d . . . . .
H8 H 0.596968 0.464173 0.237091 0.029 Uiso 0.5 1 calc GR . P . .
O3 O 0.7680(8) 1.0850(6) 0.3048(6) 0.0187(12) Uani 1 1 d . . . . .
H3 H 0.738477 1.046677 0.381041 0.028 Uiso 0.5 1 d R . P . .
O1 O 0.9483(8) 0.8086(6) 0.5716(5) 0.0155(12) Uani 1 1 d . . . . .
O2 O 0.6987(8) 0.7302(6) 0.6057(6) 0.0187(12) Uani 1 1 d . . . . .
H2 H 0.730367 0.709883 0.688813 0.028 Uiso 0.5 1 calc GR . P . .
O6 O 0.7674(9) 0.7224(7) -0.0576(6) 0.0235(14) Uani 1 1 d . . . . .
H6 H 0.707226 0.673721 -0.002042 0.035 Uiso 0.5 1 calc GR . P . .
O11 O 0.6362(10) 0.3561(9) 0.6835(9) 0.0417(19) Uani 1 1 d . . . A 3
H11A H 0.677951 0.339258 0.613465 0.063 Uiso 1 1 d R . . A 3
H11B H 0.632721 0.276298 0.750025 0.063 Uiso 1 1 d R . . A 3
O12 O 0.4499(11) 1.0165(8) 0.3116(9) 0.054(3) Uani 1 1 d . . . . .
H12A H 0.464638 0.930308 0.373550 0.081 Uiso 1 1 d R . . . .
H12B H 0.339248 1.041368 0.273360 0.081 Uiso 1 1 d R . . . .
H12C H 0.543288 1.055958 0.292940 0.081 Uiso 1 1 d R . . . .
C4 C 0.9159(11) 0.8454(8) 0.1656(8) 0.0136(16) Uani 1 1 d . . . . .
H4 H 0.957153 0.914169 0.092619 0.016 Uiso 1 1 calc R . . . .
C1 C 0.8216(11) 0.7660(8) 0.5349(8) 0.0137(16) Uani 1 1 d . . . . .
C3 C 0.8903(11) 0.8614(8) 0.2884(8) 0.0118(15) Uani 1 1 d . . . . .
C8 C 0.9082(11) 0.9985(8) 0.2933(7) 0.0127(15) Uani 1 1 d . U . . .
C10 C 0.8059(12) 0.4924(9) 0.2474(8) 0.0163(17) Uani 1 1 d . . . . .
C9 C 0.8987(11) 0.7263(8) 0.0067(8) 0.0142(16) Uani 1 1 d . . . . .
C5 C 0.8820(11) 0.7301(8) 0.1473(8) 0.0128(15) Uani 1 1 d . . . . .
C2 C 0.8340(11) 0.7590(8) 0.3980(8) 0.0143(16) Uani 1 1 d . . . . .
C7 C 0.8003(11) 0.6424(8) 0.3805(8) 0.0139(16) Uani 1 1 d . . . . .
H7 H 0.760281 0.573201 0.453908 0.017 Uiso 1 1 calc R . . . .
C6 C 0.8250(12) 0.6269(8) 0.2557(8) 0.0149(16) Uani 1 1 d . . . . .
O9 O 0.4450(12) 0.6757(10) 0.9614(10) 0.034(2) Uani 0.75 1 d . . P B 1
H9A H 0.364599 0.649853 1.016800 0.052 Uiso 0.75 1 d R . P B 1
H9B H 0.396199 0.759193 0.896060 0.052 Uiso 0.75 1 d R . P B 1
O13 O 0.390(2) 0.9223(15) 0.1106(16) 0.039(4) Uani 0.5 1 d . . P . .
H13A H 0.405908 1.003067 0.053625 0.058 Uiso 0.5 1 d R . P . .
H13B H 0.343298 0.932877 0.181965 0.058 Uiso 0.5 1 d R . P . .
O10 O 0.409(4) 0.738(3) 0.042(3) 0.041(8) Uani 0.25 1 d . . P C 2
H10A H 0.374813 0.692620 0.121896 0.062 Uiso 0.25 1 d R . P C 2
H10B H 0.488973 0.779490 0.053186 0.062 Uiso 0.25 1 d R . P C 2

loop_
_atom_site_aniso_label
_atom_site_aniso_U_11
_atom_site_aniso_U_22
_atom_site_aniso_U_33
_atom_site_aniso_U_23
_atom_site_aniso_U_13
_atom_site_aniso_U_12
Cu1 0.0212(5) 0.0099(5) 0.0083(5) -0.0050(4) 0.0048(4) -0.0075(4)
Br2 0.0287(10) 0.0256(9) 0.0240(9) -0.0078(7) 0.0069(8) -0.0085(8)
Br1 0.0396(12) 0.0293(10) 0.0283(10) -0.0110(8) 0.0087(8) -0.0165(9)
O4 0.023(3) 0.014(3) 0.017(3) -0.008(2) 0.006(2) -0.011(2)
O7 0.027(3) 0.010(3) 0.014(3) -0.009(2) 0.012(2) -0.008(2)
O5 0.027(3) 0.018(3) 0.010(3) -0.007(2) 0.004(2) -0.012(3)
O8 0.023(3) 0.019(3) 0.021(3) -0.010(3) 0.006(3) -0.012(3)
O3 0.024(3) 0.012(3) 0.024(3) -0.010(2) 0.007(3) -0.006(2)
O1 0.023(3) 0.020(3) 0.009(3) -0.007(2) 0.004(2) -0.016(3)
O2 0.024(3) 0.025(3) 0.009(3) -0.007(2) 0.007(2) -0.011(3)
O6 0.033(4) 0.025(3) 0.020(3) -0.012(3) 0.006(3) -0.015(3)
O11 0.037(4) 0.048(5) 0.051(5) -0.029(4) 0.003(4) -0.014(4)
O12 0.028(4) 0.030(4) 0.069(6) 0.019(4) -0.004(4) -0.011(3)
C4 0.015(4) 0.016(4) 0.013(4) -0.007(3) 0.003(3) -0.007(3)
C1 0.024(4) 0.007(3) 0.012(4) -0.004(3) 0.007(3) -0.008(3)
C3 0.017(4) 0.012(4) 0.008(3) -0.006(3) 0.003(3) -0.005(3)
C8 0.018(3) 0.014(3) 0.007(3) -0.003(2) -0.003(2) -0.006(3)
C10 0.024(5) 0.020(4) 0.006(3) -0.005(3) 0.001(3) -0.009(4)
C9 0.024(4) 0.005(3) 0.012(4) -0.001(3) 0.002(3) -0.004(3)
C5 0.020(4) 0.011(4) 0.011(4) -0.009(3) 0.003(3) -0.003(3)
C2 0.021(4) 0.016(4) 0.012(4) -0.010(3) 0.008(3) -0.009(3)
C7 0.022(4) 0.012(4) 0.015(4) -0.009(3) 0.010(3) -0.012(3)
C6 0.026(5) 0.008(4) 0.011(4) -0.002(3) 0.003(3) -0.008(3)
O9 0.018(5) 0.037(5) 0.040(6) -0.004(5) 0.002(4) -0.013(4)
O13 0.033(8) 0.027(7) 0.038(8) -0.003(6) -0.006(7) 0.007(6)
O10 0.031(17) 0.036(17) 0.044(18) 0.003(14) -0.002(14) -0.020(14)

loop_
_atom_type_symbol
_atom_type_description
_atom_type_scat_dispersion_real
_atom_type_scat_dispersion_imag
_atom_type_scat_source
C C 0.0033 0.0016 'International Tables Vol C Tables 4.2.6.8 and 6.1.1.4'
H H 0.0000 0.0000 'International Tables Vol C Tables 4.2.6.8 and 6.1.1.4'
Br Br -0.2901 2.4595 'International Tables Vol C Tables 4.2.6.8 and 6.1.1.4'
Cu Cu 0.3201 1.2651 'International Tables Vol C Tables 4.2.6.8 and 6.1.1.4'
O O 0.0106 0.0060 'International Tables Vol C Tables 4.2.6.8 and 6.1.1.4'

loop_
_geom_angle_atom_site_label_1
_geom_angle_atom_site_label_2
_geom_angle_atom_site_label_3
_geom_angle
_geom_angle_site_symmetry_1
_geom_angle_site_symmetry_3
_geom_angle_publ_flag
O7 Cu1 O4 177.9(2) 2_766 2_776 ?
O7 Cu1 O5 91.2(2) 2_766 1_556 ?
O5 Cu1 O4 86.6(2) 1_556 2_776 ?
O1 Cu1 O4 91.4(2) . 2_776 ?
O1 Cu1 O7 90.7(2) . 2_766 ?
O1 Cu1 O5 177.6(3) . 1_556 ?
C8 O4 Cu1 103.3(5) . 2_776 ?
C10 O7 Cu1 120.0(5) . 2_766 ?
C9 O5 Cu1 104.2(5) . 1_554 ?
C10 O8 H8 109.5 . . ?
C8 O3 H3 106.7 . . ?
C1 O1 Cu1 119.7(5) . . ?
C1 O2 H2 109.5 . . ?
C9 O6 H6 109.5 . . ?
H11A O11 H11B 109.5 . . ?
H12A O12 H12B 104.5 . . ?
H12A O12 H12C 121.0 . . ?
H12B O12 H12C 134.0 . . ?
C3 C4 H4 119.6 . . ?
C3 C4 C5 120.9(7) . . ?
C5 C4 H4 119.6 . . ?
O1 C1 C2 114.1(7) . . ?
O2 C1 O1 124.9(7) . . ?
O2 C1 C2 121.0(7) . . ?
C4 C3 C8 117.3(7) . . ?
C4 C3 C2 120.2(7) . . ?
C2 C3 C8 122.3(6) . . ?
O4 C8 O3 122.6(7) . . ?
O4 C8 C3 118.5(7) . . ?
O3 C8 C3 118.6(7) . . ?
O7 C10 C6 113.5(7) . . ?
O8 C10 O7 125.6(8) . . ?
O8 C10 C6 120.8(7) . . ?
O5 C9 C5 116.4(7) . . ?
O6 C9 O5 123.6(7) . . ?
O6 C9 C5 120.0(7) . . ?
C4 C5 C9 117.7(7) . . ?
C4 C5 C6 119.7(7) . . ?
C6 C5 C9 122.5(7) . . ?
C3 C2 C1 121.5(7) . . ?
C7 C2 C1 119.2(7) . . ?
C7 C2 C3 119.2(7) . . ?
C2 C7 H7 119.7 . . ?
C2 C7 C6 120.5(7) . . ?
C6 C7 H7 119.7 . . ?
C5 C6 C10 122.0(7) . . ?
C7 C6 C10 118.3(7) . . ?
C7 C6 C5 119.5(7) . . ?
H9A O9 H9B 109.4 . . ?
H13A O13 H13B 109.5 . . ?
H10A O10 H10B 109.5 . . ?

loop_
_geom_bond_atom_site_label_1
_geom_bond_atom_site_label_2
_geom_bond_distance
_geom_bond_site_symmetry_2
_geom_bond_publ_flag
Cu1 O4 1.980(5) 2_776 ?
Cu1 O7 1.944(5) 2_766 ?
Cu1 O5 1.973(5) 1_556 ?
Cu1 O1 1.931(5) . ?
O4 C8 1.261(10) . ?
O7 C10 1.285(10) . ?
O5 C9 1.265(10) . ?
O8 H8 0.8400 . ?
O8 C10 1.236(10) . ?
O3 H3 0.8112 . ?
O3 C8 1.265(10) . ?
O1 C1 1.285(10) . ?
O2 H2 0.8400 . ?
O2 C1 1.243(9) . ?
O6 H6 0.8400 . ?
O6 C9 1.232(10) . ?
O11 H11A 0.8702 . ?
O11 H11B 0.8699 . ?
O12 H12A 0.8701 . ?
O12 H12B 0.8699 . ?
O12 H12C 0.8994 . ?
C4 H4 0.9500 . ?
C4 C3 1.382(10) . ?
C4 C5 1.390(11) . ?
C1 C2 1.481(10) . ?
C3 C8 1.510(10) . ?
C3 C2 1.400(10) . ?
C10 C6 1.501(11) . ?
C9 C5 1.509(10) . ?
C5 C6 1.400(10) . ?
C2 C7 1.399(10) . ?
C7 H7 0.9500 . ?
C7 C6 1.400(11) . ?
O9 H9A 0.8701 . ?
O9 H9B 0.8701 . ?
O13 H13A 0.8702 . ?
O13 H13B 0.8699 . ?
O10 H10A 0.8703 . ?
O10 H10B 0.8695 . ?

loop_
_geom_hbond_atom_site_label_D
_geom_hbond_atom_site_label_H
_geom_hbond_atom_site_label_A
_geom_hbond_distance_DH
_geom_hbond_distance_HA
_geom_hbond_distance_DA
_geom_hbond_angle_DHA
_geom_hbond_site_symmetry_A
_geom_hbond_publ_flag
O8 H8 Br1 0.84 2.38 3.159(6) 155.1 . yes
O3 H3 Br2 0.81 2.40 2.834(6) 114.5 2_676 yes
O2 H2 Br1 0.84 2.16 2.689(6) 120.6 2_666 yes
O6 H6 O9 0.84 2.04 2.628(11) 126.7 1_554 yes
O6 H6 O10 0.84 2.32 2.93(3) 130.1 . yes
O11 H11A Br2 0.87 2.21 2.935(8) 140.5 2_666 yes
O11 H11B O13 0.87 2.10 2.960(17) 172.2 2_666 yes
O12 H12A Br2 0.87 1.97 2.698(7) 139.8 . yes
O12 H12B O4 0.87 2.19 2.989(10) 152.7 1_455 yes
O12 H12B O6 0.87 2.58 3.090(10) 118.3 2_675 yes
O12 H12C O3 0.90 1.83 2.703(10) 161.5 . yes
O9 H9A Br1 0.87 1.95 2.703(9) 143.4 1_556 yes
O9 H9A O5 0.87 2.34 2.932(10) 125.7 1_456 yes
O9 H9B O3 0.87 2.25 3.065(11) 156.2 2_676 yes
O13 H13A O13 0.87 2.37 3.06(3) 136.7 2_675 yes
O13 H13B O12 0.87 2.15 2.756(19) 126.0 . yes
O10 H10A Br1 0.87 2.32 2.82(3) 116.3 . yes
O10 H10B O6 0.87 2.49 2.93(3) 112.2 . yes
O10 H10B O13 0.87 1.83 2.30(4) 111.8 . yes
